data_7045316
loop_
_publ_author_name
'Qi, Xinghao'
'Sun, Hongjian'
'Li, Xiaoyan'
'Fuhr, Olaf'
'Fenske, Dieter'

_publ_section_title
;
 Synthesis and catalytic activity of N-heterocyclic silylene (NHSi) cobalt
 hydride for Kumada coupling reactions.
;
_journal_issue 8
_journal_name_full 'Dalton transactions (Cambridge, England : 2003)'
_journal_page_first 2581
_journal_page_last 2588
_journal_paper_doi 10.1039/c7dt04155a
_journal_volume 47
_journal_year 2018
_chemical_formula_moiety '2(C51 H64 Cl2 Co N4 P3 Si2), C4 H10 O'
_chemical_formula_sum 'C106 H138 Cl4 Co2 N8 O P6 Si4'
_chemical_formula_weight 2098.08
_space_group_crystal_system triclinic
_space_group_IT_number 2
_space_group_name_Hall '-P 1'
_space_group_name_H-M_alt 'P -1'
_symmetry_space_group_name_Hall '-P 1'
_symmetry_space_group_name_H-M 'P -1'
_atom_sites_solution_hydrogens geom
_atom_sites_solution_primary iterative
_atom_sites_solution_secondary difmap
_audit_creation_date 2017-03-31
_audit_creation_method
;
  Olex2 1.2-ac2
  (compiled 2012.03.06 svn.r2239, GUI svn.r4109)
;
_audit_update_record
;
2017-08-21 deposited with the CCDC.
2018-01-17 downloaded from the CCDC.
;
_cell_angle_alpha 99.180(3)
_cell_angle_beta 99.723(3)
_cell_angle_gamma 103.830(3)
_cell_formula_units_Z 2
_cell_length_a 13.9433(5)
_cell_length_b 17.2555(7)
_cell_length_c 24.5173(10)
_cell_measurement_reflns_used 8356
_cell_measurement_temperature 150.15
_cell_measurement_theta_max 61.82
_cell_measurement_theta_min 3.34
_cell_volume 5521.0(4)
_computing_molecular_graphics
;
O. V. Dolomanov, L. J. Bourhis, R. J. Gildea, J. A. K. Howard and H. Puschmann,
OLEX2: a complete structure solution, refinement and analysis program.
J. Appl. Cryst. (2009). 42, 339-341.
;
_computing_publication_material
;
O. V. Dolomanov, L. J. Bourhis, R. J. Gildea, J. A. K. Howard and H. Puschmann,
OLEX2: a complete structure solution, refinement and analysis program.
J. Appl. Cryst. (2009). 42, 339-341.
;
_computing_structure_refinement
;
olex2.refine (L.J. Bourhis, O.V. Dolomanov, R.J. Gildea, J.A.K. Howard,
H. Puschmann, in preparation, 2011)
;
_computing_structure_solution
;
olex2.solve (L.J. Bourhis, O.V. Dolomanov, R.J. Gildea, J.A.K. Howard,
H. Puschmann, in preparation, 2011)
;
_diffrn_ambient_temperature 150.15
_diffrn_detector_area_resol_mean 5.81
_diffrn_detector_type DECTRIS
_diffrn_measured_fraction_theta_full 0.955
_diffrn_measured_fraction_theta_max 0.955
_diffrn_measurement_device '4-circle goniometer'
_diffrn_measurement_device_type 'Bruker P4'
_diffrn_measurement_method '\w scans'
_diffrn_radiation_monochromator graphite
_diffrn_radiation_type CuK\a
_diffrn_radiation_wavelength 1.54186
_diffrn_reflns_av_R_equivalents 0.1348
_diffrn_reflns_av_unetI/netI 0.1612
_diffrn_reflns_limit_h_max 12
_diffrn_reflns_limit_h_min -16
_diffrn_reflns_limit_k_max 19
_diffrn_reflns_limit_k_min -20
_diffrn_reflns_limit_l_max 28
_diffrn_reflns_limit_l_min -27
_diffrn_reflns_number 49093
_diffrn_reflns_theta_full 65.08
_diffrn_reflns_theta_max 65.08
_diffrn_reflns_theta_min 2.70
_diffrn_source 'fine-focus sealed tube'
_exptl_absorpt_coefficient_mu 4.862
_exptl_absorpt_correction_T_max 0.8170
_exptl_absorpt_correction_T_min 0.5543
_exptl_absorpt_correction_type integration
_exptl_crystal_colour yellow
_exptl_crystal_colour_primary yellow
_exptl_crystal_density_diffrn 1.262
_exptl_crystal_density_method 'not measured'
_exptl_crystal_description block
_exptl_crystal_F_000 2212
_exptl_crystal_size_max 0.13
_exptl_crystal_size_mid 0.12
_exptl_crystal_size_min 0.05
_refine_diff_density_max 0.930
_refine_diff_density_min -1.047
_refine_diff_density_rms 0.107
_refine_ls_extinction_method none
_refine_ls_goodness_of_fit_ref 0.847
_refine_ls_hydrogen_treatment mixed
_refine_ls_matrix_type full
_refine_ls_number_parameters 1232
_refine_ls_number_reflns 17989
_refine_ls_number_restraints 86
_refine_ls_restrained_S_all 0.846
_refine_ls_R_factor_all 0.1749
_refine_ls_R_factor_gt 0.0949
_refine_ls_shift/su_max 0.000
_refine_ls_shift/su_mean 0.000
_refine_ls_structure_factor_coef Fsqd
_refine_ls_weighting_details 'calc w=1/[\s^2^(Fo^2^)+(0.1944P)^2^+0.0000P] where P=(Fo^2^+2Fc^2^)/3'
_refine_ls_weighting_scheme calc
_refine_ls_wR_factor_gt 0.2452
_refine_ls_wR_factor_ref 0.3026
_reflns_number_gt 7692
_reflns_number_total 17989
_reflns_threshold_expression >2sigma(I)
_cod_data_source_file c7dt04155a2.cif
_cod_data_source_block sun17
_cod_depositor_comments 'Adding full bibliography for 7045316--7045318.cif.'
_cod_database_code 7045316
_olex2_refinement_description
;
1. Fixed Uiso
 At 1.2 times of:
  All C(H) groups, All C(H,H) groups
 At 1.5 times of:
  All C(H,H,H) groups, All C(H,H,H,H,H) groups
2. Restrained distances
 C104-C103 = O1-C103 = O1-C105 = C106-C105
 1.54 with sigma of 0.02
 C104-O1
 2.5 with sigma of 0.02
 C103-C105
 2.5 with sigma of 0.02
 O1-C106
 2.5 with sigma of 0.02
 C04B-C03B = O1B-C03B = O1B-C5B = C6B-C5B
 1.54 with sigma of 0.02
 C6B-O1B
 2.5 with sigma of 0.02
 C5B-C03B
 2.5 with sigma of 0.02
 O1B-C04B
 2.5 with sigma of 0.02
3. Uiso/Uaniso restraints and constraints
Uanis(C73) \\sim Ueq, Uanis(C74) \\sim Ueq, Uanis(C75) \\sim Ueq, Uanis(C76)
\\sim Ueq, Uanis(C77) \\sim Ueq, Uanis(C78) \\sim Ueq: with sigma of 0.001 and
sigma for terminal atoms of 0.002
Uanis(C73') \\sim Ueq, Uanis(C74') \\sim Ueq, Uanis(C75') \\sim Ueq,
Uanis(C76') \\sim Ueq, Uanis(C77') \\sim Ueq, Uanis(C78') \\sim Ueq: with sigma
of 0.001 and sigma for terminal atoms of 0.002
Uiso(C103) = Uiso(C104) = Uiso(O1) = Uiso(C105) = Uiso(C106)
4. Others
 Sof(C73')=Sof(C74')=Sof(H74')=Sof(C75')=Sof(H75')=Sof(C76')=Sof(H76')=
 Sof(C77')=Sof(H77')=Sof(C78')=Sof(H78')=1-FVAR(1)
 Sof(C73)=Sof(C74)=Sof(H74)=Sof(C75)=Sof(H75)=Sof(C76)=Sof(H76)=Sof(C77)=
 Sof(H77)=Sof(C78)=Sof(H78)=FVAR(1)
 Fixed Sof: O1B(0.5) C03B(0.5) H03A(0.5) H03B(0.5) C04B(0.5) H04A(0.5)
 H04B(0.5) H04C(0.5) C5B(0.5) H5BA(0.5) H5BB(0.5) C6B(0.5) H6BA(0.5) H6BB(0.5)
 H6BC(0.5) O1(0.5) C103(0.5) H10J(0.5) H10K(0.5) C104(0.5) H10L(0.5) H10M(0.5)
 H10N(0.5) C105(0.5) H10O(0.5) H10P(0.5) C106(0.5) H10Q(0.5) H10R(0.5) H10S(0.5)
5.a Secondary CH2 refined with riding coordinates:
 C14(H14A,H14B), C21(H21A,H21B), C65(H65A,H65B), C72(H72A,H72B), C03B(H03A,
 H03B), C5B(H5BA,H5BB), C103(H10J,H10K), C105(H10O,H10P)
5.b Aromatic/amide H refined with riding coordinates:
 C3(H3), C4(H4), C5(H5), C6(H6), C7(H7), C9(H9), C10(H10), C11(H11), C12(H12),
 C13(H13), C16(H16), C17(H17), C18(H18), C19(H19), C23(H23), C24(H24), C25(H25),
  C26(H26), C27(H27), C29(H29), C30(H30), C31(H31), C32(H32), C33(H33),
 C40(H40), C41(H41), C42(H42), C43(H43), C44(H44), C54(H54), C55(H55), C56(H56),
  C57(H57), C58(H58), C60(H60), C61(H61), C62(H62), C63(H63), C64(H64),
 C67(H67), C68(H68), C69(H69), C70(H70), C80(H80), C81(H81), C82(H82), C83(H83),
  C84(H84), C91(H91), C92(H92), C93(H93), C94(H94), C95(H95), C74(H74),
 C75(H75), C76(H76), C77(H77), C78(H78), C74'(H74'), C75'(H75'), C76'(H76'),
 C77'(H77'), C78'(H78')
5.c Fitted hexagon refined as free rotating group:
 C73(C74,C75,C76,C77,C78), C73'(C74',C75',C76',C77',C78')
5.d Idealised Me refined as rotating group:
 C1(H1A,H1B,H1C), C35(H35A,H35B,H35C), C36(H36A,H36B,H36C), C37(H37A,H37B,
 H37C), C46(H46A,H46B,H46C), C47(H47A,H47B,H47C), C48(H48A,H48B,H48C), C49(H49A,
 H49B,H49C), C50(H50A,H50B,H50C), C51(H51A,H51B,H51C), C52(H52A,H52B,H52C),
 C86(H86A,H86B,H86C), C87(H87A,H87B,H87C), C88(H88A,H88B,H88C), C97(H97A,H97B,
 H97C), C98(H98A,H98B,H98C), C99(H99A,H99B,H99C), C100(H10A,H10B,H10C),
 C101(H10D,H10E,H10F), C102(H10G,H10H,H10I), C04B(H04A,H04B,H04C), C6B(H6BA,
 H6BB,H6BC), C104(H10L,H10M,H10N), C106(H10Q,H10R,H10S)
;
_olex2_submission_special_instructions 'No special instructions were received'

loop_
_space_group_symop_id
_space_group_symop_operation_xyz
1 'x, y, z'
2 '-x, -y, -z'

loop_
_atom_site_label
_atom_site_type_symbol
_atom_site_fract_x
_atom_site_fract_y
_atom_site_fract_z
_atom_site_U_iso_or_equiv
_atom_site_adp_type
_atom_site_occupancy
_atom_site_calc_flag
_atom_site_disorder_assembly
_atom_site_disorder_group
_atom_site_refinement_flags_posn
_atom_site_refinement_flags_adp
Co1 Co -0.20525(11) 0.75327(8) -0.45544(6) 0.0496(4) Uani 1 d . . . .
Cl1 Cl -0.21392(18) 0.86282(13) -0.50217(9) 0.0562(6) Uani 1 d . . . .
Cl2 Cl -0.2508(2) 0.81158(15) -0.30974(11) 0.0712(7) Uani 1 d . . . .
P1 P -0.08298(18) 0.72648(14) -0.49613(10) 0.0517(6) Uani 1 d . . . .
P2 P -0.2566(2) 0.52959(15) -0.28578(11) 0.0607(7) Uani 1 d . . . .
P3 P -0.34450(19) 0.66536(15) -0.50816(11) 0.0574(6) Uani 1 d . . . .
Si1 Si -0.16454(19) 0.66430(14) -0.40316(10) 0.0484(6) Uani 1 d . . . .
Si2 Si -0.2353(2) 0.83867(15) -0.39012(11) 0.0534(6) Uani 1 d . . . .
N1 N -0.1212(5) 0.5965(4) -0.4480(3) 0.0507(18) Uani 1 d . . . .
N2 N -0.2473(6) 0.5794(4) -0.3875(3) 0.0543(19) Uani 1 d . . . .
N3 N -0.1636(6) 0.9483(4) -0.3669(3) 0.0514(18) Uani 1 d . . . .
N4 N -0.3254(6) 0.9010(4) -0.3965(3) 0.0541(19) Uani 1 d . . . .
C1 C -0.0701(7) 0.7085(6) -0.3360(4) 0.059(2) Uani 1 d . . . .
H1A H -0.0196 0.7559 -0.3407 0.089 Uiso 1 calc . . GR .
H1B H -0.0366 0.6675 -0.3255 0.089 Uiso 1 calc . . GR .
H1C H -0.1040 0.7256 -0.3061 0.089 Uiso 1 calc . . GR .
C2 C 0.0434(7) 0.7925(6) -0.4621(4) 0.055(2) Uani 1 d . . . .
C3 C 0.1086(8) 0.7709(6) -0.4219(4) 0.060(2) Uani 1 d . . . .
H3 H 0.0904 0.7176 -0.4144 0.072 Uiso 1 calc . . R .
C4 C 0.1999(8) 0.8252(7) -0.3924(4) 0.064(3) Uani 1 d . . . .
H4 H 0.2425 0.8103 -0.3637 0.076 Uiso 1 calc . . R .
C5 C 0.2281(7) 0.9021(6) -0.4054(4) 0.060(2) Uani 1 d . . . .
H5 H 0.2915 0.9390 -0.3865 0.072 Uiso 1 calc . . R .
C6 C 0.1644(7) 0.9250(6) -0.4457(4) 0.058(2) Uani 1 d . . . .
H6 H 0.1830 0.9778 -0.4539 0.069 Uiso 1 calc . . R .
C7 C 0.0722(7) 0.8692(5) -0.4742(4) 0.051(2) Uani 1 d . . . .
H7 H 0.0287 0.8843 -0.5023 0.061 Uiso 1 calc . . R .
C8 C -0.0797(7) 0.7264(6) -0.5699(4) 0.057(2) Uani 1 d . . . .
C9 C 0.0000(8) 0.7083(7) -0.5920(4) 0.071(3) Uani 1 d . . . .
H9 H 0.0564 0.7019 -0.5672 0.085 Uiso 1 calc . . R .
C10 C -0.0012(9) 0.6995(8) -0.6495(5) 0.077(3) Uani 1 d . . . .
H10 H 0.0552 0.6894 -0.6634 0.093 Uiso 1 calc . . R .
C11 C -0.0847(9) 0.7053(7) -0.6862(5) 0.072(3) Uani 1 d . . . .
H11 H -0.0873 0.6968 -0.7257 0.086 Uiso 1 calc . . R .
C12 C -0.1627(8) 0.7232(6) -0.6655(4) 0.063(3) Uani 1 d . . . .
H12 H -0.2179 0.7305 -0.6909 0.075 Uiso 1 calc . . R .
C13 C -0.1647(8) 0.7314(6) -0.6077(4) 0.063(3) Uani 1 d . . . .
H13 H -0.2223 0.7402 -0.5945 0.075 Uiso 1 calc . . R .
C14 C -0.0749(7) 0.6224(5) -0.4935(4) 0.054(2) Uani 1 d . . . .
H14A H -0.1108 0.5850 -0.5301 0.065 Uiso 1 calc . . R .
H14B H -0.0033 0.6214 -0.4865 0.065 Uiso 1 calc . . R .
C15 C -0.1747(7) 0.5135(5) -0.4557(4) 0.048(2) Uani 1 d . . . .
C16 C -0.1675(8) 0.4478(6) -0.4928(4) 0.057(2) Uani 1 d . . . .
H16 H -0.1197 0.4540 -0.5163 0.068 Uiso 1 calc . . R .
C17 C -0.2338(8) 0.3703(6) -0.4951(4) 0.063(3) Uani 1 d . . . .
H17 H -0.2305 0.3239 -0.5206 0.075 Uiso 1 calc . . R .
C18 C -0.3013(8) 0.3614(6) -0.4616(4) 0.062(3) Uani 1 d . . . .
H18 H -0.3450 0.3089 -0.4641 0.074 Uiso 1 calc . . R .
C19 C -0.3080(7) 0.4280(5) -0.4235(4) 0.050(2) Uani 1 d . . . .
H19 H -0.3549 0.4207 -0.3995 0.060 Uiso 1 calc . . R .
C20 C -0.2462(7) 0.5045(5) -0.4208(4) 0.054(2) Uani 1 d . . . .
C21 C -0.3061(7) 0.5776(6) -0.3449(4) 0.057(2) Uani 1 d . . . .
H21A H -0.3770 0.5464 -0.3626 0.068 Uiso 1 calc . . R .
H21B H -0.3059 0.6340 -0.3288 0.068 Uiso 1 calc . . R .
C22 C -0.3786(9) 0.4810(6) -0.2681(4) 0.067(3) Uani 1 d . . . .
C23 C -0.4079(10) 0.3960(8) -0.2839(5) 0.092(4) Uani 1 d . . . .
H23 H -0.3657 0.3673 -0.2999 0.111 Uiso 1 calc . . R .
C24 C -0.5057(12) 0.3525(9) -0.2749(6) 0.095(4) Uani 1 d . . . .
H24 H -0.5310 0.2950 -0.2874 0.114 Uiso 1 calc . . R .
C25 C -0.5586(15) 0.3955(15) -0.2486(7) 0.130(6) Uani 1 d . . . .
H25 H -0.6204 0.3669 -0.2409 0.155 Uiso 1 calc . . R .
C26 C -0.5289(12) 0.4768(14) -0.2326(9) 0.134(6) Uani 1 d . . . .
H26 H -0.5702 0.5049 -0.2150 0.161 Uiso 1 calc . . R .
C27 C -0.4350(10) 0.5212(9) -0.2420(6) 0.097(4) Uani 1 d . . . .
H27 H -0.4125 0.5789 -0.2298 0.117 Uiso 1 calc . . R .
C28 C -0.2001(7) 0.6174(6) -0.2267(4) 0.055(2) Uani 1 d . . . .
C29 C -0.2357(9) 0.6865(6) -0.2163(4) 0.068(3) Uani 1 d . . . .
H29 H -0.2950 0.6901 -0.2402 0.081 Uiso 1 calc . . R .
C30 C -0.1832(10) 0.7495(7) -0.1708(5) 0.078(3) Uani 1 d . . . .
H30 H -0.2070 0.7966 -0.1639 0.094 Uiso 1 calc . . R .
C31 C -0.0977(10) 0.7457(8) -0.1353(5) 0.084(3) Uani 1 d . . . .
H31 H -0.0643 0.7889 -0.1036 0.101 Uiso 1 calc . . R .
C32 C -0.0608(9) 0.6788(8) -0.1460(5) 0.078(3) Uani 1 d . . . .
H32 H -0.0011 0.6761 -0.1220 0.094 Uiso 1 calc . . R .
C33 C -0.1104(8) 0.6157(7) -0.1916(5) 0.068(3) Uani 1 d . . . .
H33 H -0.0835 0.5704 -0.1993 0.081 Uiso 1 calc . . R .
C34 C -0.0582(7) 0.9963(6) -0.3497(4) 0.055(2) Uani 1 d . . . .
C35 C -0.0251(8) 1.0377(6) -0.3974(5) 0.066(3) Uani 1 d . . . .
H35A H -0.0431 0.9970 -0.4329 0.099 Uiso 1 calc . . GR .
H35B H 0.0482 1.0622 -0.3876 0.099 Uiso 1 calc . . GR .
H35C H -0.0595 1.0804 -0.4021 0.099 Uiso 1 calc . . GR .
C36 C 0.0069(7) 0.9389(6) -0.3367(5) 0.062(3) Uani 1 d . . . .
H36A H -0.0202 0.9064 -0.3106 0.093 Uiso 1 calc . . GR .
H36B H 0.0766 0.9710 -0.3192 0.093 Uiso 1 calc . . GR .
H36C H 0.0061 0.9024 -0.3718 0.093 Uiso 1 calc . . GR .
C37 C -0.0411(8) 1.0616(7) -0.2960(5) 0.078(3) Uani 1 d . . . .
H37A H -0.0786 1.1012 -0.3042 0.116 Uiso 1 calc . . GR .
H37B H 0.0312 1.0896 -0.2834 0.116 Uiso 1 calc . . GR .
H37C H -0.0649 1.0356 -0.2662 0.116 Uiso 1 calc . . GR .
C38 C -0.2506(7) 0.9702(5) -0.3783(4) 0.049(2) Uani 1 d . . . .
C39 C -0.2560(7) 1.0557(5) -0.3759(4) 0.051(2) Uani 1 d . . . .
C40 C -0.2635(7) 1.1032(5) -0.3256(4) 0.051(2) Uani 1 d . . . .
H40 H -0.2632 1.0821 -0.2921 0.062 Uiso 1 calc . . R .
C41 C -0.2715(7) 1.1826(6) -0.3260(5) 0.061(2) Uani 1 d . . . .
H41 H -0.2758 1.2158 -0.2921 0.073 Uiso 1 calc . . R .
C42 C -0.2734(8) 1.2130(6) -0.3739(5) 0.064(3) Uani 1 d . . . .
H42 H -0.2796 1.2667 -0.3734 0.077 Uiso 1 calc . . R .
C43 C -0.2660(8) 1.1646(6) -0.4239(5) 0.067(3) Uani 1 d . . . .
H43 H -0.2663 1.1857 -0.4574 0.080 Uiso 1 calc . . R .
C44 C -0.2584(7) 1.0868(6) -0.4242(4) 0.058(2) Uani 1 d . . . .
H44 H -0.2547 1.0538 -0.4583 0.069 Uiso 1 calc . . R .
C45 C -0.4343(8) 0.8925(6) -0.4006(5) 0.073(3) Uani 1 d . . . .
C46 C -0.4538(9) 0.9230(7) -0.3407(5) 0.077(3) Uani 1 d . . . .
H46A H -0.4309 0.8905 -0.3145 0.115 Uiso 1 calc . . GR .
H46B H -0.5263 0.9170 -0.3437 0.115 Uiso 1 calc . . GR .
H46C H -0.4164 0.9806 -0.3266 0.115 Uiso 1 calc . . GR .
C47 C -0.4873(8) 0.8002(6) -0.4171(6) 0.075(3) Uani 1 d . . . .
H47A H -0.4721 0.7770 -0.4527 0.113 Uiso 1 calc . . GR .
H47B H -0.5605 0.7914 -0.4217 0.113 Uiso 1 calc . . GR .
H47C H -0.4628 0.7736 -0.3873 0.113 Uiso 1 calc . . GR .
C48 C -0.4777(10) 0.9352(8) -0.4421(6) 0.086(3) Uani 1 d . . . .
H48A H -0.4505 0.9943 -0.4282 0.129 Uiso 1 calc . . GR .
H48B H -0.5515 0.9202 -0.4470 0.129 Uiso 1 calc . . GR .
H48C H -0.4599 0.9193 -0.4784 0.129 Uiso 1 calc . . GR .
C49 C -0.4191(7) 0.7085(6) -0.5572(4) 0.063(3) Uani 1 d . . . .
H49A H -0.4397 0.7525 -0.5360 0.095 Uiso 1 calc . . GR .
H49B H -0.4794 0.6658 -0.5790 0.095 Uiso 1 calc . . GR .
H49C H -0.3784 0.7302 -0.5831 0.095 Uiso 1 calc . . GR .
C50 C -0.4351(8) 0.6146(6) -0.4723(5) 0.068(3) Uani 1 d . . . .
H50A H -0.4110 0.5720 -0.4568 0.102 Uiso 1 calc . . GR .
H50B H -0.5002 0.5898 -0.4990 0.102 Uiso 1 calc . . GR .
H50C H -0.4436 0.6543 -0.4414 0.102 Uiso 1 calc . . GR .
C51 C -0.3362(8) 0.5768(6) -0.5583(4) 0.061(2) Uani 1 d . . . .
H51A H -0.2949 0.5957 -0.5847 0.092 Uiso 1 calc . . GR .
H51B H -0.4042 0.5455 -0.5795 0.092 Uiso 1 calc . . GR .
H51C H -0.3050 0.5419 -0.5374 0.092 Uiso 1 calc . . GR .
Co2 Co 0.28245(11) 0.73796(9) 0.03300(6) 0.0488(4) Uani 1 d . . . .
Cl3 Cl 0.10669(17) 0.68690(13) -0.00841(9) 0.0537(5) Uani 1 d . . . .
Cl4 Cl 0.31336(18) 0.85503(15) 0.18133(10) 0.0645(6) Uani 1 d . . . .
P4 P 0.31487(18) 0.63007(14) -0.01386(10) 0.0506(6) Uani 1 d . . . .
P5 P 0.6884(2) 0.92696(17) 0.19374(11) 0.0618(7) Uani 1 d . . . .
P6 P 0.3190(2) 0.83276(15) -0.01647(12) 0.0601(7) Uani 1 d . . . .
Si3 Si 0.44510(19) 0.76063(14) 0.07877(10) 0.0490(6) Uani 1 d A . . .
Si4 Si 0.2197(2) 0.78111(15) 0.10374(11) 0.0530(6) Uani 1 d . . . .
N5 N 0.5044(5) 0.7193(4) 0.0283(3) 0.0490(17) Uani 1 d A . . .
N6 N 0.5460(5) 0.8516(4) 0.0956(3) 0.0482(17) Uani 1 d . . . .
N7 N 0.1229(5) 0.7164(4) 0.1313(3) 0.0490(18) Uani 1 d . . . .
N8 N 0.1110(6) 0.8244(4) 0.1021(3) 0.0515(18) Uani 1 d . . . .
C52 C 0.4635(7) 0.7188(6) 0.1439(4) 0.057(2) Uani 1 d . . . .
H52A H 0.4476 0.7536 0.1749 0.085 Uiso 1 calc A . GR .
H52B H 0.5339 0.7173 0.1543 0.085 Uiso 1 calc . . GR .
H52C H 0.4186 0.6634 0.1370 0.085 Uiso 1 calc . . GR .
C53 C 0.2535(7) 0.5805(5) -0.0864(4) 0.052(2) Uani 1 d . . . .
C54 C 0.1985(7) 0.6193(6) -0.1221(4) 0.059(2) Uani 1 d . . . .
H54 H 0.1883 0.6703 -0.1072 0.071 Uiso 1 calc . . R .
C55 C 0.1591(8) 0.5827(6) -0.1792(5) 0.068(3) Uani 1 d . . . .
H55 H 0.1204 0.6082 -0.2026 0.082 Uiso 1 calc . . R .
C56 C 0.1760(9) 0.5092(7) -0.2020(5) 0.077(3) Uani 1 d . . . .
H56 H 0.1504 0.4858 -0.2412 0.093 Uiso 1 calc . . R .
C57 C 0.2297(9) 0.4701(6) -0.1683(4) 0.067(3) Uani 1 d . . . .
H57 H 0.2399 0.4194 -0.1839 0.080 Uiso 1 calc . . R .
C58 C 0.2685(8) 0.5058(5) -0.1115(4) 0.058(2) Uani 1 d . . . .
H58 H 0.3065 0.4792 -0.0887 0.070 Uiso 1 calc . . R .
C59 C 0.3003(7) 0.5449(5) 0.0203(4) 0.048(2) Uani 1 d . . . .
C60 C 0.2004(7) 0.4987(5) 0.0214(4) 0.054(2) Uani 1 d . . . .
H60 H 0.1434 0.5097 0.0003 0.064 Uiso 1 calc . . R .
C61 C 0.1858(8) 0.4387(5) 0.0526(4) 0.055(2) Uani 1 d . . . .
H61 H 0.1190 0.4090 0.0525 0.066 Uiso 1 calc . . R .
C62 C 0.2666(9) 0.4213(6) 0.0837(4) 0.065(3) Uani 1 d . . . .
H62 H 0.2553 0.3806 0.1057 0.078 Uiso 1 calc . . R .
C63 C 0.3657(9) 0.4631(6) 0.0832(4) 0.064(3) Uani 1 d . . . .
H63 H 0.4215 0.4490 0.1030 0.077 Uiso 1 calc . . R .
C64 C 0.3819(8) 0.5257(6) 0.0534(4) 0.062(3) Uani 1 d . . . .
H64 H 0.4492 0.5563 0.0554 0.074 Uiso 1 calc . . R .
C65 C 0.4478(7) 0.6540(5) -0.0203(4) 0.055(2) Uani 1 d . . . .
H65A H 0.4735 0.6053 -0.0199 0.066 Uiso 1 calc . . R .
H65B H 0.4546 0.6723 -0.0561 0.066 Uiso 1 calc . . R .
C66 C 0.5899(7) 0.7762(5) 0.0188(4) 0.051(2) Uani 1 d . . . .
C67 C 0.6444(7) 0.7680(6) -0.0212(4) 0.053(2) Uani 1 d A . . .
H67 H 0.6269 0.7185 -0.0487 0.064 Uiso 1 calc . . R .
C68 C 0.7276(7) 0.8330(6) -0.0223(4) 0.055(2) Uani 1 d . . . .
H68 H 0.7672 0.8275 -0.0499 0.066 Uiso 1 calc A . R .
C69 C 0.7496(8) 0.9039(6) 0.0172(4) 0.061(2) Uani 1 d A . . .
H69 H 0.8058 0.9474 0.0167 0.073 Uiso 1 calc . . R .
C70 C 0.6934(7) 0.9151(6) 0.0580(4) 0.054(2) Uani 1 d . . . .
H70 H 0.7109 0.9652 0.0847 0.065 Uiso 1 calc A . R .
C71 C 0.6107(7) 0.8516(5) 0.0590(4) 0.051(2) Uani 1 d A . . .
C72 C 0.5681(7) 0.9199(5) 0.1435(4) 0.056(2) Uani 1 d A . . .
H72A H 0.5117 0.9126 0.1636 0.067 Uiso 1 calc . . R .
H72B H 0.5741 0.9713 0.1297 0.067 Uiso 1 calc . . R .
C79 C 0.6503(7) 0.9099(5) 0.2596(4) 0.057(2) Uani 1 d A . . .
C80 C 0.5601(7) 0.9125(6) 0.2757(4) 0.061(3) Uani 1 d . . . .
H80 H 0.5096 0.9255 0.2505 0.073 Uiso 1 calc A . R .
C81 C 0.5407(8) 0.8967(6) 0.3270(5) 0.066(3) Uani 1 d A . . .
H81 H 0.4765 0.8954 0.3356 0.079 Uiso 1 calc . . R .
C82 C 0.6171(8) 0.8828(6) 0.3661(4) 0.062(2) Uani 1 d . . . .
H82 H 0.6060 0.8744 0.4021 0.074 Uiso 1 calc A . R .
C83 C 0.7078(9) 0.8813(6) 0.3522(5) 0.065(3) Uani 1 d A . . .
H83 H 0.7593 0.8712 0.3786 0.078 Uiso 1 calc . . R .
C84 C 0.7251(7) 0.8944(5) 0.2998(4) 0.054(2) Uani 1 d . . . .
H84 H 0.7883 0.8929 0.2908 0.064 Uiso 1 calc A . R .
C85 C 0.1047(6) 0.6375(5) 0.1502(4) 0.046(2) Uani 1 d . . . .
C86 C 0.0655(7) 0.6472(6) 0.2070(4) 0.057(2) Uani 1 d . . . .
H86A H 0.1047 0.6994 0.2321 0.086 Uiso 1 calc . . GR .
H86B H 0.0737 0.6024 0.2257 0.086 Uiso 1 calc . . GR .
H86C H -0.0062 0.6460 0.1985 0.086 Uiso 1 calc . . GR .
C87 C 0.2052(7) 0.6180(6) 0.1634(4) 0.056(2) Uani 1 d . . . .
H87A H 0.2284 0.6058 0.1282 0.085 Uiso 1 calc . . GR .
H87B H 0.1972 0.5706 0.1812 0.085 Uiso 1 calc . . GR .
H87C H 0.2550 0.6650 0.1892 0.085 Uiso 1 calc . . GR .
C88 C 0.0284(7) 0.5697(5) 0.1052(4) 0.057(2) Uani 1 d . . . .
H88A H -0.0382 0.5804 0.1008 0.086 Uiso 1 calc . . GR .
H88B H 0.0241 0.5173 0.1166 0.086 Uiso 1 calc . . GR .
H88C H 0.0500 0.5678 0.0691 0.086 Uiso 1 calc . . GR .
C89 C 0.0606(7) 0.7624(5) 0.1205(3) 0.047(2) Uani 1 d . . . .
C90 C -0.0492(7) 0.7456(5) 0.1233(4) 0.052(2) Uani 1 d . . . .
C91 C -0.0816(8) 0.7703(5) 0.1725(4) 0.054(2) Uani 1 d . . . .
H91 H -0.0334 0.7965 0.2067 0.064 Uiso 1 calc . . R .
C92 C -0.1836(9) 0.7566(6) 0.1715(5) 0.063(3) Uani 1 d . . . .
H92 H -0.2062 0.7738 0.2046 0.076 Uiso 1 calc . . R .
C93 C -0.2525(8) 0.7171(6) 0.1213(5) 0.063(3) Uani 1 d . . . .
H93 H -0.3226 0.7092 0.1201 0.075 Uiso 1 calc . . R .
C94 C -0.2222(7) 0.6891(6) 0.0729(4) 0.058(2) Uani 1 d . . . .
H94 H -0.2711 0.6599 0.0396 0.069 Uiso 1 calc . . R .
C95 C -0.1200(7) 0.7039(5) 0.0733(4) 0.053(2) Uani 1 d . . . .
H95 H -0.0981 0.6859 0.0401 0.064 Uiso 1 calc . . R .
C96 C 0.0797(8) 0.8976(5) 0.0879(4) 0.060(3) Uani 1 d . . . .
C97 C 0.0328(12) 0.9363(8) 0.1314(7) 0.108(5) Uani 1 d . . . .
H97A H -0.0361 0.9025 0.1281 0.162 Uiso 1 calc . . GR .
H97B H 0.0305 0.9907 0.1254 0.162 Uiso 1 calc . . GR .
H97C H 0.0732 0.9412 0.1692 0.162 Uiso 1 calc . . GR .
C98 C 0.1776(9) 0.9594(6) 0.0852(5) 0.071(3) Uani 1 d . . . .
H98A H 0.2255 0.9727 0.1218 0.106 Uiso 1 calc . . GR .
H98B H 0.1621 1.0092 0.0766 0.106 Uiso 1 calc . . GR .
H98C H 0.2077 0.9358 0.0556 0.106 Uiso 1 calc . . GR .
C99 C 0.0066(9) 0.8727(8) 0.0289(6) 0.088(4) Uani 1 d . . . .
H99A H 0.0348 0.8412 0.0020 0.132 Uiso 1 calc . . GR .
H99B H -0.0020 0.9218 0.0158 0.132 Uiso 1 calc . . GR .
H99C H -0.0592 0.8392 0.0318 0.132 Uiso 1 calc . . GR .
C100 C 0.3922(8) 0.9343(6) 0.0232(5) 0.073(3) Uani 1 d . . . .
H10A H 0.3726 0.9451 0.0596 0.110 Uiso 1 calc . . GR .
H10B H 0.3789 0.9751 0.0016 0.110 Uiso 1 calc . . GR .
H10C H 0.4644 0.9374 0.0298 0.110 Uiso 1 calc . . GR .
C101 C 0.3925(8) 0.8202(8) -0.0708(5) 0.082(3) Uani 1 d . . . .
H10D H 0.4620 0.8236 -0.0527 0.123 Uiso 1 calc . . GR .
H10E H 0.3928 0.8635 -0.0923 0.123 Uiso 1 calc . . GR .
H10F H 0.3619 0.7669 -0.0964 0.123 Uiso 1 calc . . GR .
C102 C 0.2116(8) 0.8531(6) -0.0592(4) 0.062(3) Uani 1 d . . . .
H10G H 0.1686 0.8022 -0.0841 0.094 Uiso 1 calc . . GR .
H10H H 0.2359 0.8923 -0.0820 0.094 Uiso 1 calc . . GR .
H10I H 0.1725 0.8759 -0.0343 0.094 Uiso 1 calc . . GR .
C73 C 0.7535(9) 1.0320(6) 0.2078(5) 0.066(4) Uani 0.68(2) d A 1 . U
C74 C 0.8492(9) 1.0551(7) 0.1961(5) 0.078(5) Uani 0.68(2) d A 1 G U
H74 H 0.8803 1.0147 0.1827 0.094 Uiso 0.68(2) calc A 1 R .
C75 C 0.8994(8) 1.1373(7) 0.2041(6) 0.092(6) Uani 0.68(2) d A 1 G U
H75 H 0.9648 1.1531 0.1962 0.111 Uiso 0.68(2) calc A 1 R .
C76 C 0.8540(10) 1.1965(6) 0.2238(6) 0.086(7) Uani 0.68(2) d A 1 G U
H76 H 0.8883 1.2527 0.2293 0.103 Uiso 0.68(2) calc A 1 R .
C77 C 0.7583(10) 1.1734(7) 0.2355(6) 0.105(7) Uani 0.68(2) d A 1 G U
H77 H 0.7272 1.2139 0.2489 0.126 Uiso 0.68(2) calc A 1 R .
C78 C 0.7080(8) 1.0912(7) 0.2275(6) 0.078(5) Uani 0.68(2) d A 1 G U
H78 H 0.6426 1.0754 0.2354 0.093 Uiso 0.68(2) calc A 1 R .
C73' C 0.7242(18) 1.0499(11) 0.2166(11) 0.078(10) Uani 0.32(2) d A 2 . U
C74' C 0.8208(16) 1.0891(16) 0.2117(11) 0.062(9) Uani 0.32(2) d A 2 G U
H74' H 0.8648 1.0580 0.2008 0.075 Uiso 0.32(2) calc A 2 R .
C75' C 0.8529(17) 1.1739(16) 0.2225(14) 0.13(2) Uani 0.32(2) d A 2 G U
H75' H 0.9189 1.2007 0.2192 0.150 Uiso 0.32(2) calc A 2 R .
C76' C 0.789(2) 1.2194(11) 0.2384(15) 0.104(15) Uani 0.32(2) d A 2 G U
H76' H 0.8105 1.2773 0.2458 0.125 Uiso 0.32(2) calc A 2 R .
C77' C 0.692(2) 1.1802(13) 0.2433(12) 0.097(14) Uani 0.32(2) d A 2 G U
H77' H 0.6479 1.2113 0.2542 0.117 Uiso 0.32(2) calc A 2 R .
C78' C 0.6598(15) 1.0954(13) 0.2324(10) 0.051(8) Uani 0.32(2) d A 2 G U
H78' H 0.5938 1.0686 0.2358 0.061 Uiso 0.32(2) calc A 2 R .
O1B O -0.1805(17) 0.4321(19) -0.6741(12) 0.187(11) Uiso 0.50 d B 3 D .
C03B C -0.0740(17) 0.4661(18) -0.6404(11) 0.106(8) Uiso 0.50 d B 3 D .
H03A H -0.0548 0.4237 -0.6215 0.127 Uiso 0.50 calc B 3 R .
H03B H -0.0716 0.5128 -0.6105 0.127 Uiso 0.50 calc B 3 R .
C04B C 0.003(2) 0.494(3) -0.6745(18) 0.199(19) Uiso 0.50 d B 3 D .
H04A H -0.0053 0.4505 -0.7075 0.298 Uiso 0.50 calc B 3 GR .
H04B H 0.0710 0.5064 -0.6511 0.298 Uiso 0.50 calc B 3 GR .
H04C H -0.0073 0.5429 -0.6873 0.298 Uiso 0.50 calc B 3 GR .
C5B C -0.255(2) 0.404(3) -0.6409(16) 0.20(2) Uiso 0.50 d B 3 D .
H5BA H -0.2491 0.4498 -0.6093 0.244 Uiso 0.50 calc B 3 R .
H5BB H -0.2368 0.3598 -0.6240 0.244 Uiso 0.50 calc B 3 R .
C6B C -0.365(2) 0.373(3) -0.672(2) 0.184(18) Uiso 0.50 d B 3 D .
H6BA H -0.3809 0.4127 -0.6948 0.276 Uiso 0.50 calc B 3 GR .
H6BB H -0.4085 0.3672 -0.6452 0.276 Uiso 0.50 calc B 3 GR .
H6BC H -0.3755 0.3205 -0.6976 0.276 Uiso 0.50 calc B 3 GR .
O1 O -0.460(3) 0.270(2) -0.7367(15) 0.244(11) Uiso 0.50 d C 4 D .
C103 C -0.382(4) 0.348(3) -0.729(2) 0.244(11) Uiso 0.50 d C 4 D .
H10J H -0.4154 0.3934 -0.7262 0.292 Uiso 0.50 calc C 4 R .
H10K H -0.3536 0.3480 -0.7636 0.292 Uiso 0.50 calc C 4 R .
C104 C -0.296(4) 0.366(4) -0.677(3) 0.244(11) Uiso 0.50 d C 4 D .
H10L H -0.2679 0.3193 -0.6777 0.365 Uiso 0.50 calc C 4 GR .
H10M H -0.3216 0.3764 -0.6430 0.365 Uiso 0.50 calc C 4 GR .
H10N H -0.2428 0.4146 -0.6785 0.365 Uiso 0.50 calc C 4 GR .
C105 C -0.519(4) 0.238(3) -0.7985(18) 0.244(11) Uiso 0.50 d C 4 D .
H10O H -0.5722 0.2661 -0.8066 0.292 Uiso 0.50 calc C 4 R .
H10P H -0.4723 0.2491 -0.8244 0.292 Uiso 0.50 calc C 4 R .
C106 C -0.567(4) 0.146(3) -0.808(2) 0.244(11) Uiso 0.50 d C 4 D .
H10Q H -0.6282 0.1300 -0.8381 0.365 Uiso 0.50 calc C 4 GR .
H10R H -0.5846 0.1325 -0.7730 0.365 Uiso 0.50 calc C 4 GR .
H10S H -0.5188 0.1166 -0.8190 0.365 Uiso 0.50 calc C 4 GR .
H2 H -0.13(3) 0.79(2) -0.410(17) 0.365 Uiso 1 d . . R .
H H 0.27(3) 0.67(2) 0.055(17) 0.365 Uiso 1 d . . R .

loop_
_atom_site_aniso_label
_atom_site_aniso_U_11
_atom_site_aniso_U_22
_atom_site_aniso_U_33
_atom_site_aniso_U_23
_atom_site_aniso_U_13
_atom_site_aniso_U_12
Co1 0.0578(9) 0.0380(8) 0.0559(9) 0.0139(7) 0.0043(7) 0.0217(7)
Cl1 0.0749(16) 0.0407(12) 0.0575(13) 0.0165(10) 0.0074(11) 0.0245(11)
Cl2 0.102(2) 0.0569(15) 0.0733(16) 0.0249(12) 0.0283(15) 0.0420(14)
P1 0.0505(14) 0.0481(13) 0.0572(14) 0.0139(11) 0.0015(11) 0.0199(11)
P2 0.0728(18) 0.0506(14) 0.0618(15) 0.0196(12) 0.0030(13) 0.0258(13)
P3 0.0526(15) 0.0458(14) 0.0742(16) 0.0215(12) -0.0008(12) 0.0184(11)
Si1 0.0523(15) 0.0390(13) 0.0547(14) 0.0114(11) 0.0023(11) 0.0195(11)
Si2 0.0584(16) 0.0402(13) 0.0658(16) 0.0140(12) 0.0075(13) 0.0235(12)
N1 0.052(5) 0.044(4) 0.065(5) 0.022(4) 0.013(4) 0.022(4)
N2 0.067(5) 0.051(4) 0.054(4) 0.013(4) 0.006(4) 0.037(4)
N3 0.050(5) 0.043(4) 0.060(5) 0.012(3) 0.000(4) 0.019(4)
N4 0.054(5) 0.043(4) 0.068(5) 0.009(4) 0.012(4) 0.020(4)
C1 0.059(6) 0.048(5) 0.069(6) 0.011(5) -0.002(5) 0.020(5)
C2 0.064(6) 0.052(6) 0.050(5) 0.005(4) 0.000(4) 0.030(5)
C3 0.061(7) 0.050(6) 0.069(6) 0.011(5) 0.003(5) 0.024(5)
C4 0.054(6) 0.070(7) 0.064(6) 0.012(5) -0.003(5) 0.024(6)
C5 0.042(5) 0.057(6) 0.075(7) 0.009(5) 0.001(5) 0.012(5)
C6 0.056(6) 0.054(6) 0.060(6) 0.006(5) 0.009(5) 0.015(5)
C7 0.045(5) 0.053(6) 0.056(5) 0.016(4) 0.009(4) 0.015(5)
C8 0.060(6) 0.053(6) 0.061(6) 0.013(5) 0.007(5) 0.022(5)
C9 0.064(7) 0.088(8) 0.062(6) 0.010(6) 0.014(5) 0.028(6)
C10 0.063(7) 0.106(9) 0.074(7) 0.022(7) 0.022(6) 0.037(7)
C11 0.075(8) 0.083(8) 0.061(6) 0.014(6) 0.013(6) 0.031(6)
C12 0.064(7) 0.064(6) 0.065(6) 0.019(5) 0.007(5) 0.028(5)
C13 0.078(7) 0.059(6) 0.056(6) 0.012(5) 0.011(5) 0.029(5)
C14 0.049(6) 0.047(5) 0.069(6) 0.012(4) 0.010(5) 0.019(4)
C15 0.057(6) 0.041(5) 0.052(5) 0.013(4) 0.004(4) 0.027(4)
C16 0.069(6) 0.049(6) 0.064(6) 0.021(5) 0.016(5) 0.033(5)
C17 0.067(7) 0.053(6) 0.069(6) 0.010(5) -0.002(5) 0.033(5)
C18 0.065(7) 0.049(6) 0.074(7) 0.013(5) 0.014(6) 0.021(5)
C19 0.053(6) 0.042(5) 0.056(5) 0.019(4) 0.004(4) 0.017(4)
C20 0.069(6) 0.039(5) 0.055(5) 0.009(4) -0.002(5) 0.031(5)
C21 0.046(6) 0.059(6) 0.064(6) 0.009(5) 0.003(5) 0.022(5)
C22 0.085(8) 0.044(6) 0.060(6) 0.025(5) 0.004(6) -0.006(5)
C23 0.093(9) 0.079(9) 0.085(8) 0.035(7) -0.008(7) -0.006(7)
C24 0.112(12) 0.070(8) 0.065(8) 0.021(7) -0.011(7) -0.030(8)
C25 0.139(16) 0.142(17) 0.075(10) 0.036(11) 0.006(10) -0.019(14)
C26 0.072(11) 0.151(17) 0.172(18) 0.044(14) 0.024(10) 0.010(11)
C27 0.064(8) 0.091(9) 0.126(11) 0.020(8) 0.024(8) -0.001(7)
C28 0.064(6) 0.049(5) 0.055(5) 0.020(4) 0.004(5) 0.019(5)
C29 0.090(8) 0.057(6) 0.058(6) 0.024(5) 0.007(6) 0.023(6)
C30 0.101(9) 0.069(7) 0.069(7) 0.028(6) 0.005(7) 0.031(7)
C31 0.098(9) 0.067(8) 0.066(7) 0.009(6) -0.001(7) -0.002(7)
C32 0.072(8) 0.084(9) 0.072(7) 0.029(7) 0.001(6) 0.009(7)
C33 0.064(7) 0.075(7) 0.071(7) 0.027(6) 0.008(6) 0.027(6)
C34 0.058(6) 0.051(5) 0.062(6) 0.010(4) 0.006(5) 0.030(5)
C35 0.051(6) 0.049(6) 0.092(8) 0.020(5) -0.003(5) 0.011(5)
C36 0.043(5) 0.053(6) 0.088(7) 0.014(5) -0.004(5) 0.021(5)
C37 0.066(7) 0.081(8) 0.072(7) -0.018(6) -0.002(6) 0.028(6)
C38 0.049(6) 0.046(5) 0.061(5) 0.017(4) 0.009(4) 0.027(5)
C39 0.047(5) 0.047(5) 0.061(6) 0.017(4) 0.007(4) 0.020(4)
C40 0.055(6) 0.048(5) 0.055(5) 0.017(4) 0.003(4) 0.023(4)
C41 0.056(6) 0.049(6) 0.082(7) 0.013(5) 0.016(5) 0.021(5)
C42 0.068(7) 0.050(6) 0.084(7) 0.023(5) 0.018(6) 0.027(5)
C43 0.079(7) 0.056(6) 0.078(7) 0.033(5) 0.012(6) 0.031(6)
C44 0.068(6) 0.047(5) 0.061(6) 0.016(4) 0.003(5) 0.026(5)
C45 0.066(7) 0.053(6) 0.099(8) 0.005(6) 0.009(6) 0.026(5)
C46 0.076(8) 0.069(7) 0.091(8) 0.010(6) 0.031(6) 0.024(6)
C47 0.053(7) 0.053(6) 0.113(9) 0.003(6) 0.019(6) 0.012(5)
C48 0.086(9) 0.079(8) 0.102(9) 0.035(7) 0.009(7) 0.037(7)
C49 0.044(6) 0.069(6) 0.078(7) 0.032(5) 0.000(5) 0.016(5)
C50 0.072(7) 0.053(6) 0.087(7) 0.028(5) 0.011(6) 0.027(5)
C51 0.070(7) 0.044(5) 0.061(6) 0.006(4) 0.001(5) 0.010(5)
Co2 0.0508(9) 0.0424(8) 0.0538(8) 0.0112(7) 0.0028(7) 0.0190(7)
Cl3 0.0512(13) 0.0525(13) 0.0550(12) 0.0094(10) 0.0020(10) 0.0174(10)
Cl4 0.0576(15) 0.0685(16) 0.0597(14) 0.0018(12) 0.0044(11) 0.0161(12)
P4 0.0517(14) 0.0403(12) 0.0604(14) 0.0106(10) 0.0079(11) 0.0163(11)
P5 0.0560(16) 0.0719(17) 0.0573(15) 0.0139(13) 0.0003(12) 0.0249(13)
P6 0.0560(16) 0.0474(14) 0.0738(16) 0.0213(12) -0.0031(12) 0.0147(12)
Si3 0.0524(15) 0.0401(13) 0.0570(14) 0.0132(11) 0.0073(12) 0.0185(11)
Si4 0.0557(16) 0.0478(14) 0.0578(15) 0.0128(12) 0.0086(12) 0.0199(12)
N5 0.043(4) 0.033(4) 0.065(5) 0.017(3) -0.002(3) 0.003(3)
N6 0.050(4) 0.046(4) 0.044(4) 0.003(3) -0.005(3) 0.020(3)
N7 0.054(5) 0.059(5) 0.046(4) 0.016(3) 0.007(3) 0.038(4)
N8 0.060(5) 0.035(4) 0.057(4) 0.014(3) 0.007(4) 0.009(4)
C52 0.056(6) 0.051(5) 0.070(6) 0.015(5) 0.011(5) 0.025(5)
C53 0.047(5) 0.042(5) 0.067(6) 0.007(4) 0.012(5) 0.013(4)
C54 0.065(6) 0.051(6) 0.060(6) 0.014(5) 0.012(5) 0.016(5)
C55 0.082(8) 0.054(6) 0.070(7) 0.018(5) 0.005(6) 0.024(6)
C56 0.092(9) 0.070(7) 0.065(7) 0.011(6) 0.010(6) 0.020(6)
C57 0.091(8) 0.045(6) 0.066(7) 0.003(5) 0.018(6) 0.026(5)
C58 0.075(7) 0.041(5) 0.068(6) 0.015(5) 0.021(5) 0.025(5)
C59 0.055(6) 0.035(5) 0.050(5) -0.002(4) -0.004(4) 0.021(4)
C60 0.054(6) 0.049(5) 0.056(5) 0.009(4) 0.008(4) 0.014(5)
C61 0.055(6) 0.036(5) 0.072(6) 0.007(4) 0.015(5) 0.010(4)
C62 0.099(9) 0.033(5) 0.070(6) 0.011(4) 0.016(6) 0.031(6)
C63 0.070(7) 0.054(6) 0.070(7) 0.020(5) 0.000(5) 0.025(6)
C64 0.053(6) 0.042(5) 0.087(7) 0.014(5) 0.007(5) 0.013(5)
C65 0.060(6) 0.044(5) 0.066(6) 0.012(4) 0.017(5) 0.021(5)
C66 0.049(6) 0.039(5) 0.061(6) 0.014(4) -0.005(4) 0.018(4)
C67 0.056(6) 0.047(5) 0.062(6) 0.016(4) 0.011(5) 0.022(5)
C68 0.051(6) 0.063(6) 0.060(6) 0.025(5) 0.008(4) 0.027(5)
C69 0.052(6) 0.054(6) 0.076(7) 0.018(5) 0.006(5) 0.014(5)
C70 0.047(6) 0.050(6) 0.064(6) 0.009(4) -0.002(5) 0.022(5)
C71 0.044(5) 0.045(5) 0.060(6) 0.015(4) -0.004(4) 0.014(4)
C72 0.067(6) 0.045(5) 0.056(5) 0.009(4) 0.010(5) 0.019(5)
C79 0.058(6) 0.032(5) 0.075(6) 0.008(4) 0.001(5) 0.014(4)
C80 0.049(6) 0.071(7) 0.071(6) 0.023(5) 0.007(5) 0.030(5)
C81 0.050(6) 0.066(7) 0.082(7) 0.020(6) 0.005(5) 0.019(5)
C82 0.066(7) 0.046(6) 0.070(6) 0.015(5) 0.010(5) 0.012(5)
C83 0.077(8) 0.047(6) 0.076(7) 0.022(5) 0.004(6) 0.027(5)
C84 0.045(5) 0.052(5) 0.065(6) 0.018(5) -0.006(4) 0.023(4)
C85 0.046(5) 0.037(5) 0.057(5) 0.019(4) 0.005(4) 0.013(4)
C86 0.059(6) 0.057(6) 0.056(6) 0.015(5) 0.010(5) 0.018(5)
C87 0.060(6) 0.050(5) 0.072(6) 0.032(5) 0.013(5) 0.028(5)
C88 0.060(6) 0.044(5) 0.066(6) 0.005(4) 0.002(5) 0.023(5)
C89 0.052(6) 0.041(5) 0.045(5) 0.002(4) 0.004(4) 0.017(4)
C90 0.050(6) 0.043(5) 0.058(6) 0.008(4) -0.001(4) 0.017(4)
C91 0.067(7) 0.048(5) 0.052(5) 0.009(4) 0.014(5) 0.026(5)
C92 0.073(8) 0.059(6) 0.075(7) 0.020(5) 0.027(6) 0.039(6)
C93 0.048(6) 0.053(6) 0.097(8) 0.028(6) 0.017(6) 0.024(5)
C94 0.048(6) 0.046(5) 0.073(6) 0.012(5) -0.002(5) 0.010(4)
C95 0.056(6) 0.035(5) 0.066(6) 0.009(4) 0.003(5) 0.017(4)
C96 0.078(7) 0.037(5) 0.076(7) 0.022(5) 0.019(6) 0.027(5)
C97 0.161(13) 0.070(8) 0.148(12) 0.050(8) 0.103(11) 0.068(9)
C98 0.093(8) 0.049(6) 0.076(7) 0.025(5) 0.013(6) 0.026(6)
C99 0.065(7) 0.085(8) 0.121(10) 0.053(8) -0.001(7) 0.028(6)
C100 0.055(6) 0.061(6) 0.093(8) 0.023(6) -0.018(5) 0.013(5)
C101 0.062(7) 0.085(8) 0.100(9) 0.027(7) -0.004(6) 0.032(6)
C102 0.062(6) 0.057(6) 0.068(6) 0.021(5) -0.003(5) 0.023(5)
C73 0.066(5) 0.066(5) 0.066(5) 0.0137(14) 0.0143(14) 0.0182(16)
C74 0.078(5) 0.078(5) 0.078(5) 0.0164(15) 0.0166(15) 0.0217(17)
C75 0.092(6) 0.092(6) 0.092(6) 0.0199(17) 0.0195(17) 0.025(2)
C76 0.086(7) 0.085(7) 0.085(7) 0.0185(18) 0.0176(19) 0.023(2)
C77 0.106(7) 0.105(7) 0.105(7) 0.0222(18) 0.0224(18) 0.029(2)
C78 0.078(5) 0.077(5) 0.078(5) 0.0160(15) 0.0168(15) 0.0212(17)
C73' 0.078(10) 0.078(10) 0.078(10) 0.016(2) 0.017(2) 0.021(3)
C74' 0.062(9) 0.062(9) 0.062(9) 0.013(2) 0.013(2) 0.017(3)
C75' 0.13(2) 0.12(2) 0.12(2) 0.026(5) 0.027(5) 0.034(6)
C76' 0.104(15) 0.104(15) 0.104(15) 0.022(3) 0.022(3) 0.028(4)
C77' 0.097(14) 0.097(14) 0.097(14) 0.020(3) 0.021(3) 0.027(4)
C78' 0.051(8) 0.051(8) 0.051(8) 0.0106(19) 0.011(2) 0.014(2)

loop_
_atom_type_symbol
_atom_type_description
_atom_type_scat_dispersion_real
_atom_type_scat_dispersion_imag
_atom_type_scat_source
C C 0.0180 0.0090 'International Tables Vol C Tables 4.2.6.8 and 6.1.1.4'
H H 0.0000 0.0000 'International Tables Vol C Tables 4.2.6.8 and 6.1.1.4'
Cl Cl 0.3640 0.7020 'International Tables Vol C Tables 4.2.6.8 and 6.1.1.4'
Co Co -2.3650 3.6140 'International Tables Vol C Tables 4.2.6.8 and 6.1.1.4'
N N 0.0310 0.0180 'International Tables Vol C Tables 4.2.6.8 and 6.1.1.4'
O O 0.0490 0.0320 'International Tables Vol C Tables 4.2.6.8 and 6.1.1.4'
P P 0.2950 0.4340 'International Tables Vol C Tables 4.2.6.8 and 6.1.1.4'
Si Si 0.2540 0.3300 'International Tables Vol C Tables 4.2.6.8 and 6.1.1.4'

loop_
_exptl_crystal_face_index_h
_exptl_crystal_face_index_k
_exptl_crystal_face_index_l
_exptl_crystal_face_perp_dist
30 17 -10 0.0794
-30 22 5 0.0494
-30 -20 23 0.0817
15 -8 -7 0.0434
1 1 30 0.0260
-1 -1 -30 0.0262

loop_
_geom_angle_atom_site_label_1
_geom_angle_atom_site_label_2
_geom_angle_atom_site_label_3
_geom_angle
Cl1 Co1 H2 101(10)
P1 Co1 Cl1 92.12(9)
P1 Co1 Si1 82.40(9)
P1 Co1 H2 84(10)
P3 Co1 Cl1 96.66(10)
P3 Co1 P1 104.30(11)
P3 Co1 Si1 94.59(10)
P3 Co1 H2 160(10)
Si1 Co1 Cl1 168.42(12)
Si1 Co1 H2 68(10)
Si2 Co1 Cl1 79.12(9)
Si2 Co1 P1 142.73(12)
Si2 Co1 P3 112.63(12)
Si2 Co1 Si1 99.08(10)
Si2 Co1 H2 63(10)
C2 P1 Co1 114.4(3)
C2 P1 C14 105.1(4)
C8 P1 Co1 124.5(3)
C8 P1 C2 100.1(4)
C8 P1 C14 99.9(4)
C14 P1 Co1 110.4(3)
C22 P2 C21 99.3(4)
C28 P2 C21 102.9(4)
C28 P2 C22 102.9(5)
C49 P3 Co1 114.4(4)
C49 P3 C51 98.9(5)
C50 P3 Co1 117.4(4)
C50 P3 C49 103.5(5)
C50 P3 C51 99.8(5)
C51 P3 Co1 119.9(3)
N1 Si1 Co1 105.4(2)
N1 Si1 N2 89.2(3)
N1 Si1 C1 110.4(4)
N2 Si1 Co1 128.0(3)
N2 Si1 C1 103.4(4)
C1 Si1 Co1 116.6(3)
Co1 Si2 C38 136.7(2)
Co1 Si2 H2 38(10)
Cl2 Si2 Co1 121.98(13)
Cl2 Si2 C38 101.3(2)
Cl2 Si2 H2 105(10)
N3 Si2 Co1 124.4(3)
N3 Si2 Cl2 99.2(3)
N3 Si2 C38 35.9(3)
N3 Si2 H2 100(10)
N4 Si2 Co1 128.9(3)
N4 Si2 Cl2 98.3(3)
N4 Si2 N3 71.3(3)
N4 Si2 C38 35.4(3)
N4 Si2 H2 156(10)
C38 Si2 H2 132(10)
C14 N1 Si1 120.8(5)
C15 N1 Si1 114.3(5)
C15 N1 C14 118.2(7)
C20 N2 Si1 111.9(6)
C20 N2 C21 118.9(8)
C21 N2 Si1 129.0(6)
C34 N3 Si2 137.5(5)
C38 N3 Si2 90.4(6)
C38 N3 C34 131.7(7)
C38 N4 Si2 91.7(5)
C38 N4 C45 126.3(7)
C45 N4 Si2 139.5(6)
Si1 C1 H1A 109.5
Si1 C1 H1B 109.5
Si1 C1 H1C 109.5
H1A C1 H1B 109.5
H1A C1 H1C 109.5
H1B C1 H1C 109.5
C3 C2 P1 122.5(8)
C3 C2 C7 118.8(9)
C7 C2 P1 118.6(7)
C2 C3 H3 119.3
C2 C3 C4 121.5(10)
C4 C3 H3 119.3
C3 C4 H4 120.5
C3 C4 C5 118.9(9)
C5 C4 H4 120.5
C4 C5 H5 119.7
C6 C5 C4 120.6(10)
C6 C5 H5 119.7
C5 C6 H6 120.4
C5 C6 C7 119.1(9)
C7 C6 H6 120.4
C2 C7 C6 121.0(9)
C2 C7 H7 119.5
C6 C7 H7 119.5
C9 C8 P1 120.6(8)
C9 C8 C13 118.3(9)
C13 C8 P1 120.3(7)
C8 C9 H9 119.2
C10 C9 C8 121.5(10)
C10 C9 H9 119.2
C9 C10 H10 120.2
C11 C10 C9 119.7(10)
C11 C10 H10 120.2
C10 C11 H11 120.2
C12 C11 C10 119.7(10)
C12 C11 H11 120.2
C11 C12 H12 119.0
C11 C12 C13 122.1(10)
C13 C12 H12 119.0
C8 C13 C12 118.6(9)
C8 C13 H13 120.7
C12 C13 H13 120.7
P1 C14 H14A 110.0
P1 C14 H14B 110.0
N1 C14 P1 108.5(6)
N1 C14 H14A 110.0
N1 C14 H14B 110.0
H14A C14 H14B 108.4
N1 C15 C20 110.6(7)
C16 C15 N1 128.2(8)
C16 C15 C20 121.1(9)
C15 C16 H16 121.1
C15 C16 C17 117.9(9)
C17 C16 H16 121.1
C16 C17 H17 119.4
C18 C17 C16 121.2(9)
C18 C17 H17 119.4
C17 C18 H18 119.5
C17 C18 C19 121.0(10)
C19 C18 H18 119.5
C18 C19 H19 120.2
C20 C19 C18 119.6(9)
C20 C19 H19 120.2
C15 C20 N2 113.6(8)
C19 C20 N2 127.2(9)
C19 C20 C15 119.2(8)
P2 C21 H21A 109.1
P2 C21 H21B 109.1
N2 C21 P2 112.5(6)
N2 C21 H21A 109.1
N2 C21 H21B 109.1
H21A C21 H21B 107.8
C23 C22 P2 113.8(10)
C27 C22 P2 125.1(8)
C27 C22 C23 121.1(11)
C22 C23 H23 121.1
C22 C23 C24 117.8(14)
C24 C23 H23 121.1
C23 C24 H24 120.8
C25 C24 C23 118.4(14)
C25 C24 H24 120.8
C24 C25 H25 118.4
C24 C25 C26 123.2(18)
C26 C25 H25 118.4
C25 C26 H26 120.2
C25 C26 C27 119.7(18)
C27 C26 H26 120.2
C22 C27 C26 119.6(15)
C22 C27 H27 120.2
C26 C27 H27 120.2
C29 C28 P2 125.5(8)
C29 C28 C33 118.6(10)
C33 C28 P2 115.8(7)
C28 C29 H29 120.4
C30 C29 C28 119.1(10)
C30 C29 H29 120.4
C29 C30 H30 119.1
C31 C30 C29 121.8(11)
C31 C30 H30 119.1
C30 C31 H31 120.3
C30 C31 C32 119.5(12)
C32 C31 H31 120.3
C31 C32 H32 120.0
C33 C32 C31 120.1(11)
C33 C32 H32 120.0
C28 C33 H33 119.5
C32 C33 C28 120.9(10)
C32 C33 H33 119.5
N3 C34 C35 110.8(8)
N3 C34 C36 108.2(7)
N3 C34 C37 111.1(8)
C36 C34 C35 109.2(8)
C36 C34 C37 108.1(8)
C37 C34 C35 109.3(8)
C34 C35 H35A 109.5
C34 C35 H35B 109.5
C34 C35 H35C 109.5
H35A C35 H35B 109.5
H35A C35 H35C 109.5
H35B C35 H35C 109.5
C34 C36 H36A 109.5
C34 C36 H36B 109.5
C34 C36 H36C 109.5
H36A C36 H36B 109.5
H36A C36 H36C 109.5
H36B C36 H36C 109.5
C34 C37 H37A 109.5
C34 C37 H37B 109.5
C34 C37 H37C 109.5
H37A C37 H37B 109.5
H37A C37 H37C 109.5
H37B C37 H37C 109.5
N3 C38 Si2 53.7(4)
N3 C38 C39 124.5(8)
N4 C38 Si2 52.9(4)
N4 C38 N3 106.6(7)
N4 C38 C39 128.6(8)
C39 C38 Si2 174.1(6)
C40 C39 C38 120.5(8)
C44 C39 C38 119.5(8)
C44 C39 C40 120.0(8)
C39 C40 H40 120.8
C39 C40 C41 118.4(8)
C41 C40 H40 120.8
C40 C41 H41 119.4
C42 C41 C40 121.3(10)
C42 C41 H41 119.4
C41 C42 H42 120.2
C41 C42 C43 119.7(9)
C43 C42 H42 120.2
C42 C43 H43 120.2
C44 C43 C42 119.7(9)
C44 C43 H43 120.2
C39 C44 H44 119.5
C43 C44 C39 121.1(9)
C43 C44 H44 119.5
N4 C45 C46 109.9(9)
N4 C45 C47 106.3(7)
N4 C45 C48 113.6(10)
C47 C45 C46 106.1(9)
C48 C45 C46 110.2(9)
C48 C45 C47 110.4(10)
C45 C46 H46A 109.5
C45 C46 H46B 109.5
C45 C46 H46C 109.5
H46A C46 H46B 109.5
H46A C46 H46C 109.5
H46B C46 H46C 109.5
C45 C47 H47A 109.5
C45 C47 H47B 109.5
C45 C47 H47C 109.5
H47A C47 H47B 109.5
H47A C47 H47C 109.5
H47B C47 H47C 109.5
C45 C48 H48A 109.5
C45 C48 H48B 109.5
C45 C48 H48C 109.5
H48A C48 H48B 109.5
H48A C48 H48C 109.5
H48B C48 H48C 109.5
P3 C49 H49A 109.5
P3 C49 H49B 109.5
P3 C49 H49C 109.5
H49A C49 H49B 109.5
H49A C49 H49C 109.5
H49B C49 H49C 109.5
P3 C50 H50A 109.5
P3 C50 H50B 109.5
P3 C50 H50C 109.5
H50A C50 H50B 109.5
H50A C50 H50C 109.5
H50B C50 H50C 109.5
P3 C51 H51A 109.5
P3 C51 H51B 109.5
P3 C51 H51C 109.5
H51A C51 H51B 109.5
H51A C51 H51C 109.5
H51B C51 H51C 109.5
Cl3 Co2 H 85(10)
P4 Co2 Cl3 91.72(10)
P4 Co2 Si3 81.57(10)
P4 Co2 H 63(10)
P6 Co2 Cl3 97.82(10)
P6 Co2 P4 104.77(11)
P6 Co2 Si3 94.02(11)
P6 Co2 H 167(10)
Si3 Co2 Cl3 167.57(11)
Si3 Co2 H 82(10)
Si4 Co2 Cl3 79.85(10)
Si4 Co2 P4 144.03(11)
Si4 Co2 P6 110.98(11)
Si4 Co2 Si3 99.45(11)
Si4 Co2 H 82(10)
C53 P4 Co2 124.1(3)
C53 P4 C65 99.8(4)
C59 P4 Co2 114.2(3)
C59 P4 C53 101.4(4)
C59 P4 C65 104.1(4)
C65 P4 Co2 110.6(3)
C72 P5 C73' 93.5(8)
C79 P5 C72 104.8(4)
C79 P5 C73' 94.4(7)
C73 P5 C72 103.4(5)
C73 P5 C79 104.9(5)
C73 P5 C73' 17.1(6)
C100 P6 Co2 116.7(4)
C100 P6 C101 99.3(6)
C101 P6 Co2 120.4(4)
C102 P6 Co2 115.9(4)
C102 P6 C100 102.6(5)
C102 P6 C101 98.6(5)
N5 Si3 Co2 105.2(3)
N5 Si3 N6 89.0(3)
N5 Si3 C52 111.5(4)
N6 Si3 Co2 129.4(2)
N6 Si3 C52 102.6(4)
C52 Si3 Co2 115.7(3)
Co2 Si4 C89 134.7(2)
Cl4 Si4 Co2 122.00(14)
Cl4 Si4 C89 103.3(2)
N7 Si4 Co2 124.4(3)
N7 Si4 Cl4 99.7(3)
N7 Si4 N8 71.0(3)
N7 Si4 C89 35.7(3)
N8 Si4 Co2 128.2(3)
N8 Si4 Cl4 98.8(3)
N8 Si4 C89 35.3(3)
C65 N5 Si3 122.0(6)
C66 N5 Si3 114.3(6)
C66 N5 C65 115.7(7)
C71 N6 Si3 112.5(6)
C71 N6 C72 119.7(8)
C72 N6 Si3 127.7(6)
C85 N7 Si4 138.3(5)
C89 N7 Si4 90.8(5)
C89 N7 C85 130.3(7)
C89 N8 Si4 90.9(5)
C89 N8 C96 129.4(8)
C96 N8 Si4 139.7(6)
Si3 C52 H52A 109.5
Si3 C52 H52B 109.5
Si3 C52 H52C 109.5
H52A C52 H52B 109.5
H52A C52 H52C 109.5
H52B C52 H52C 109.5
C54 C53 P4 121.3(7)
C58 C53 P4 121.0(7)
C58 C53 C54 117.3(9)
C53 C54 H54 119.9
C55 C54 C53 120.1(9)
C55 C54 H54 119.9
C54 C55 H55 119.7
C56 C55 C54 120.6(10)
C56 C55 H55 119.7
C55 C56 H56 119.7
C57 C56 C55 120.6(10)
C57 C56 H56 119.7
C56 C57 H57 120.4
C56 C57 C58 119.2(9)
C58 C57 H57 120.4
C53 C58 H58 118.9
C57 C58 C53 122.2(9)
C57 C58 H58 118.9
C60 C59 P4 119.4(6)
C64 C59 P4 123.9(7)
C64 C59 C60 116.2(8)
C59 C60 H60 119.3
C61 C60 C59 121.3(9)
C61 C60 H60 119.3
C60 C61 H61 119.5
C62 C61 C60 120.9(9)
C62 C61 H61 119.5
C61 C62 H62 119.9
C61 C62 C63 120.3(9)
C63 C62 H62 119.9
C62 C63 H63 120.2
C64 C63 C62 119.6(9)
C64 C63 H63 120.2
C59 C64 H64 119.2
C63 C64 C59 121.7(9)
C63 C64 H64 119.2
P4 C65 H65A 110.4
P4 C65 H65B 110.4
N5 C65 P4 106.4(6)
N5 C65 H65A 110.4
N5 C65 H65B 110.4
H65A C65 H65B 108.6
N5 C66 C71 108.8(8)
C67 C66 N5 129.8(8)
C67 C66 C71 121.4(9)
C66 C67 H67 120.0
C66 C67 C68 120.1(9)
C68 C67 H67 120.0
C67 C68 H68 120.7
C69 C68 C67 118.5(9)
C69 C68 H68 120.7
C68 C69 H69 118.6
C68 C69 C70 122.8(10)
C70 C69 H69 118.6
C69 C70 H70 120.5
C69 C70 C71 119.0(9)
C71 C70 H70 120.5
N6 C71 C66 114.6(8)
N6 C71 C70 127.3(8)
C70 C71 C66 118.0(9)
P5 C72 H72A 109.4
P5 C72 H72B 109.4
N6 C72 P5 111.0(6)
N6 C72 H72A 109.4
N6 C72 H72B 109.4
H72A C72 H72B 108.0
C80 C79 P5 128.9(8)
C80 C79 C84 116.5(9)
C84 C79 P5 114.5(7)
C79 C80 H80 118.7
C81 C80 C79 122.7(9)
C81 C80 H80 118.7
C80 C81 H81 120.4
C80 C81 C82 119.1(9)
C82 C81 H81 120.4
C81 C82 H82 120.1
C83 C82 C81 119.9(10)
C83 C82 H82 120.1
C82 C83 H83 119.8
C82 C83 C84 120.4(9)
C84 C83 H83 119.8
C79 C84 H84 119.4
C83 C84 C79 121.3(9)
C83 C84 H84 119.4
N7 C85 C86 109.4(6)
N7 C85 C87 107.8(7)
N7 C85 C88 111.2(7)
C87 C85 C86 107.2(7)
C87 C85 C88 111.1(7)
C88 C85 C86 110.1(7)
C85 C86 H86A 109.5
C85 C86 H86B 109.5
C85 C86 H86C 109.5
H86A C86 H86B 109.5
H86A C86 H86C 109.5
H86B C86 H86C 109.5
C85 C87 H87A 109.5
C85 C87 H87B 109.5
C85 C87 H87C 109.5
H87A C87 H87B 109.5
H87A C87 H87C 109.5
H87B C87 H87C 109.5
C85 C88 H88A 109.5
C85 C88 H88B 109.5
C85 C88 H88C 109.5
H88A C88 H88B 109.5
H88A C88 H88C 109.5
H88B C88 H88C 109.5
N7 C89 Si4 53.4(4)
N7 C89 C90 127.9(8)
N8 C89 Si4 53.8(4)
N8 C89 N7 107.1(8)
N8 C89 C90 124.8(8)
C90 C89 Si4 172.5(6)
C91 C90 C89 123.0(8)
C91 C90 C95 120.3(9)
C95 C90 C89 116.7(8)
C90 C91 H91 120.0
C92 C91 C90 120.0(9)
C92 C91 H91 120.0
C91 C92 H92 120.6
C91 C92 C93 118.9(9)
C93 C92 H92 120.6
C92 C93 H93 119.0
C94 C93 C92 122.0(9)
C94 C93 H93 119.0
C93 C94 H94 120.3
C93 C94 C95 119.5(9)
C95 C94 H94 120.3
C90 C95 H95 120.4
C94 C95 C90 119.2(9)
C94 C95 H95 120.4
N8 C96 C98 105.6(8)
N8 C96 C99 109.2(8)
C97 C96 N8 113.3(8)
C97 C96 C98 108.5(9)
C97 C96 C99 110.6(10)
C98 C96 C99 109.4(8)
C96 C97 H97A 109.5
C96 C97 H97B 109.5
C96 C97 H97C 109.5
H97A C97 H97B 109.5
H97A C97 H97C 109.5
H97B C97 H97C 109.5
C96 C98 H98A 109.5
C96 C98 H98B 109.5
C96 C98 H98C 109.5
H98A C98 H98B 109.5
H98A C98 H98C 109.5
H98B C98 H98C 109.5
C96 C99 H99A 109.5
C96 C99 H99B 109.5
C96 C99 H99C 109.5
H99A C99 H99B 109.5
H99A C99 H99C 109.5
H99B C99 H99C 109.5
P6 C100 H10A 109.5
P6 C100 H10B 109.5
P6 C100 H10C 109.5
H10A C100 H10B 109.5
H10A C100 H10C 109.5
H10B C100 H10C 109.5
P6 C101 H10D 109.5
P6 C101 H10E 109.5
P6 C101 H10F 109.5
H10D C101 H10E 109.5
H10D C101 H10F 109.5
H10E C101 H10F 109.5
P6 C102 H10G 109.5
P6 C102 H10H 109.5
P6 C102 H10I 109.5
H10G C102 H10H 109.5
H10G C102 H10I 109.5
H10H C102 H10I 109.5
C74 C73 P5 119.1(7)
C74 C73 C78 120.0
C78 C73 P5 120.8(7)
C73 C74 H74 120.0
C75 C74 C73 120.0
C75 C74 H74 120.0
C74 C75 H75 120.0
C74 C75 C76 120.0
C76 C75 H75 120.0
C75 C76 H76 120.0
C75 C76 C77 120.0
C77 C76 H76 120.0
C76 C77 H77 120.0
C78 C77 C76 120.0
C78 C77 H77 120.0
C73 C78 H78 120.0
C77 C78 C73 120.0
C77 C78 H78 120.0
C74' C73' P5 113.9(12)
C74' C73' C78' 120.0
C78' C73' P5 125.9(12)
C73' C74' H74' 120.0
C75' C74' C73' 120.0
C75' C74' H74' 120.0
C74' C75' H75' 120.0
C74' C75' C76' 120.0
C76' C75' H75' 120.0
C75' C76' H76' 120.0
C77' C76' C75' 120.0
C77' C76' H76' 120.0
C76' C77' H77' 120.0
C76' C77' C78' 120.0
C78' C77' H77' 120.0
C73' C78' H78' 120.0
C77' C78' C73' 120.0
C77' C78' H78' 120.0
C5B O1B C03B 114.4(18)
O1B C03B H03A 108.6
O1B C03B H03B 108.6
O1B C03B C04B 114.5(18)
H03A C03B H03B 107.6
C04B C03B H03A 108.6
C04B C03B H03B 108.6
O1B C5B H5BA 108.2
O1B C5B H5BB 108.2
O1B C5B C6B 116(2)
H5BA C5B H5BB 107.3
C6B C5B H5BA 108.2
C6B C5B H5BB 108.2
C103 O1 C105 111.9(19)
O1 C103 H10J 108.7
O1 C103 H10K 108.7
O1 C103 C104 114(2)
H10J C103 H10K 107.6
C104 C103 H10J 108.7
C104 C103 H10K 108.7
O1 C105 H10O 109.9
O1 C105 H10P 109.9
H10O C105 H10P 108.3
C106 C105 O1 109.1(19)
C106 C105 H10O 109.9
C106 C105 H10P 109.9

loop_
_geom_bond_atom_site_label_1
_geom_bond_atom_site_label_2
_geom_bond_distance
Co1 Cl1 2.378(2)
Co1 P1 2.218(3)
Co1 P3 2.205(3)
Co1 Si1 2.263(3)
Co1 Si2 2.163(3)
Co1 H2 1.4(4)
Cl2 Si2 2.130(4)
P1 C2 1.828(10)
P1 C8 1.817(10)
P1 C14 1.836(9)
P2 C21 1.893(9)
P2 C22 1.863(11)
P2 C28 1.832(10)
P3 C49 1.821(9)
P3 C50 1.798(11)
P3 C51 1.843(9)
Si1 N1 1.759(7)
Si1 N2 1.774(8)
Si1 C1 1.848(10)
Si2 N3 1.860(8)
Si2 N4 1.841(7)
Si2 C38 2.308(9)
Si2 H2 2.0(4)
N1 C14 1.459(11)
N1 C15 1.413(11)
N2 C20 1.418(11)
N2 C21 1.432(11)
N3 C34 1.456(12)
N3 C38 1.353(10)
N4 C38 1.339(11)
N4 C45 1.476(13)
C1 H1A 0.9800
C1 H1B 0.9800
C1 H1C 0.9800
C2 C3 1.383(13)
C2 C7 1.384(12)
C3 H3 0.9500
C3 C4 1.388(14)
C4 H4 0.9500
C4 C5 1.394(14)
C5 H5 0.9500
C5 C6 1.384(13)
C6 H6 0.9500
C6 C7 1.399(13)
C7 H7 0.9500
C8 C9 1.392(13)
C8 C13 1.405(13)
C9 H9 0.9500
C9 C10 1.389(15)
C10 H10 0.9500
C10 C11 1.381(15)
C11 H11 0.9500
C11 C12 1.355(14)
C12 H12 0.9500
C12 C13 1.408(13)
C13 H13 0.9500
C14 H14A 0.9900
C14 H14B 0.9900
C15 C16 1.371(12)
C15 C20 1.417(13)
C16 H16 0.9500
C16 C17 1.419(14)
C17 H17 0.9500
C17 C18 1.346(14)
C18 H18 0.9500
C18 C19 1.393(13)
C19 H19 0.9500
C19 C20 1.379(13)
C21 H21A 0.9900
C21 H21B 0.9900
C22 C23 1.395(16)
C22 C27 1.341(16)
C23 H23 0.9500
C23 C24 1.462(19)
C24 H24 0.9500
C24 C25 1.33(2)
C25 H25 0.9500
C25 C26 1.34(2)
C26 H26 0.9500
C26 C27 1.43(2)
C27 H27 0.9500
C28 C29 1.401(13)
C28 C33 1.403(13)
C29 H29 0.9500
C29 C30 1.386(15)
C30 H30 0.9500
C30 C31 1.374(16)
C31 H31 0.9500
C31 C32 1.380(17)
C32 H32 0.9500
C32 C33 1.379(16)
C33 H33 0.9500
C34 C35 1.544(14)
C34 C36 1.531(12)
C34 C37 1.532(13)
C35 H35A 0.9800
C35 H35B 0.9800
C35 H35C 0.9800
C36 H36A 0.9800
C36 H36B 0.9800
C36 H36C 0.9800
C37 H37A 0.9800
C37 H37B 0.9800
C37 H37C 0.9800
C38 C39 1.487(12)
C39 C40 1.401(12)
C39 C44 1.373(12)
C40 H40 0.9500
C40 C41 1.403(12)
C41 H41 0.9500
C41 C42 1.358(14)
C42 H42 0.9500
C42 C43 1.403(14)
C43 H43 0.9500
C43 C44 1.372(12)
C44 H44 0.9500
C45 C46 1.568(15)
C45 C47 1.541(14)
C45 C48 1.479(15)
C46 H46A 0.9800
C46 H46B 0.9800
C46 H46C 0.9800
C47 H47A 0.9800
C47 H47B 0.9800
C47 H47C 0.9800
C48 H48A 0.9800
C48 H48B 0.9800
C48 H48C 0.9800
C49 H49A 0.9800
C49 H49B 0.9800
C49 H49C 0.9800
C50 H50A 0.9800
C50 H50B 0.9800
C50 H50C 0.9800
C51 H51A 0.9800
C51 H51B 0.9800
C51 H51C 0.9800
Co2 Cl3 2.378(3)
Co2 P4 2.210(3)
Co2 P6 2.202(3)
Co2 Si3 2.265(3)
Co2 Si4 2.177(3)
Co2 H 1.3(4)
Cl4 Si4 2.131(4)
P4 C53 1.811(10)
P4 C59 1.792(9)
P4 C65 1.840(9)
P5 C72 1.871(10)
P5 C79 1.829(10)
P5 C73 1.772(9)
P5 C73' 2.021(19)
P6 C100 1.824(11)
P6 C101 1.829(12)
P6 C102 1.816(9)
Si3 N5 1.752(8)
Si3 N6 1.776(8)
Si3 C52 1.860(9)
Si4 N7 1.832(8)
Si4 N8 1.840(8)
Si4 C89 2.280(9)
N5 C65 1.462(12)
N5 C66 1.431(11)
N6 C71 1.375(11)
N6 C72 1.458(11)
N7 C85 1.485(10)
N7 C89 1.332(10)
N8 C89 1.319(11)
N8 C96 1.504(11)
C52 H52A 0.9800
C52 H52B 0.9800
C52 H52C 0.9800
C53 C54 1.417(13)
C53 C58 1.415(12)
C54 H54 0.9500
C54 C55 1.397(14)
C55 H55 0.9500
C55 C56 1.392(14)
C56 H56 0.9500
C56 C57 1.382(15)
C57 H57 0.9500
C57 C58 1.388(14)
C58 H58 0.9500
C59 C60 1.436(13)
C59 C64 1.421(12)
C60 H60 0.9500
C60 C61 1.379(12)
C61 H61 0.9500
C61 C62 1.374(14)
C62 H62 0.9500
C62 C63 1.401(15)
C63 H63 0.9500
C63 C64 1.393(13)
C64 H64 0.9500
C65 H65A 0.9900
C65 H65B 0.9900
C66 C67 1.348(12)
C66 C71 1.438(12)
C67 H67 0.9500
C67 C68 1.415(13)
C68 H68 0.9500
C68 C69 1.369(13)
C69 H69 0.9500
C69 C70 1.387(13)
C70 H70 0.9500
C70 C71 1.395(13)
C72 H72A 0.9900
C72 H72B 0.9900
C79 C80 1.388(13)
C79 C84 1.414(12)
C80 H80 0.9500
C80 C81 1.385(14)
C81 H81 0.9500
C81 C82 1.400(14)
C82 H82 0.9500
C82 C83 1.369(14)
C83 H83 0.9500
C83 C84 1.390(14)
C84 H84 0.9500
C85 C86 1.580(12)
C85 C87 1.512(12)
C85 C88 1.522(13)
C86 H86A 0.9800
C86 H86B 0.9800
C86 H86C 0.9800
C87 H87A 0.9800
C87 H87B 0.9800
C87 H87C 0.9800
C88 H88A 0.9800
C88 H88B 0.9800
C88 H88C 0.9800
C89 C90 1.504(13)
C90 C91 1.397(12)
C90 C95 1.402(13)
C91 H91 0.9500
C91 C92 1.380(14)
C92 H92 0.9500
C92 C93 1.386(15)
C93 H93 0.9500
C93 C94 1.378(14)
C94 H94 0.9500
C94 C95 1.385(13)
C95 H95 0.9500
C96 C97 1.493(14)
C96 C98 1.537(15)
C96 C99 1.552(16)
C97 H97A 0.9800
C97 H97B 0.9800
C97 H97C 0.9800
C98 H98A 0.9800
C98 H98B 0.9800
C98 H98C 0.9800
C99 H99A 0.9800
C99 H99B 0.9800
C99 H99C 0.9800
C100 H10A 0.9800
C100 H10B 0.9800
C100 H10C 0.9800
C101 H10D 0.9800
C101 H10E 0.9800
C101 H10F 0.9800
C102 H10G 0.9800
C102 H10H 0.9800
C102 H10I 0.9800
C73 C74 1.3900
C73 C78 1.3900
C74 H74 0.9500
C74 C75 1.3900
C75 H75 0.9500
C75 C76 1.3900
C76 H76 0.9500
C76 C77 1.3900
C77 H77 0.9500
C77 C78 1.3900
C78 H78 0.9500
C73' C74' 1.3900
C73' C78' 1.3900
C74' H74' 0.9500
C74' C75' 1.3900
C75' H75' 0.9500
C75' C76' 1.3900
C76' H76' 0.9500
C76' C77' 1.3900
C77' H77' 0.9500
C77' C78' 1.3900
C78' H78' 0.9500
O1B C03B 1.498(18)
O1B C5B 1.465(19)
C03B H03A 0.9900
C03B H03B 0.9900
C03B C04B 1.504(18)
C04B H04A 0.9800
C04B H04B 0.9800
C04B H04C 0.9800
C5B H5BA 0.9900
C5B H5BB 0.9900
C5B C6B 1.518(19)
C6B H6BA 0.9800
C6B H6BB 0.9800
C6B H6BC 0.9800
O1 C103 1.48(2)
O1 C105 1.539(19)
C103 H10J 0.9900
C103 H10K 0.9900
C103 C104 1.53(2)
C104 H10L 0.9800
C104 H10M 0.9800
C104 H10N 0.9800
C105 H10O 0.9900
C105 H10P 0.9900
C105 C106 1.53(2)
C106 H10Q 0.9800
C106 H10R 0.9800
C106 H10S 0.9800
